data_2209220
loop_
_publ_author_name
'Kavitha, Venugopal'
'Gayathri, Dasara Raju'
'Velmurugan, Devadasan'
'Ravikumar, Krishnan'
'Poornachandran, Mahalingam'

_publ_section_title 3-(4-Bromophenyl)-6-(<i>p</i>-tosyl)perhydrothiazolidino[3,4-<i>a</i>]pyrrolo[4,5-<i>c</i>]pyrrole
_journal_coeditor_code IS2027
_journal_issue 6
_journal_name_full 'Acta Crystallographica Section E'
_journal_page_first o2146
_journal_page_last o2148
_journal_paper_doi 10.1107/S1600536806015285
_journal_volume 62
_journal_year 2006
_chemical_formula_iupac 'C21 H23 Br N2 O2 S2'
_chemical_formula_moiety 'C21 H23 Br N2 O2 S2'
_chemical_formula_sum 'C21 H23 Br N2 O2 S2'
_chemical_formula_weight 479.44
_chemical_name_systematic
;
3-(4-Bromophenyl)-6-(p-tosyl)perhydrothiazolidino[3,4-a]pyrrolo[4,5-c]pyrrole
;
_space_group_IT_number 14
_symmetry_cell_setting monoclinic
_symmetry_space_group_name_Hall '-P 2ybc'
_symmetry_space_group_name_H-M 'P 1 21/c 1'
_atom_sites_solution_hydrogens geom
_atom_sites_solution_primary direct
_atom_sites_solution_secondary difmap
_audit_creation_method SHELXL-97
_cell_angle_alpha 90.00
_cell_angle_beta 100.1190(10)
_cell_angle_gamma 90.00
_cell_formula_units_Z 4
_cell_length_a 15.3215(8)
_cell_length_b 8.0676(4)
_cell_length_c 17.1663(9)
_cell_measurement_reflns_used 2455
_cell_measurement_temperature 293(2)
_cell_measurement_theta_max 25.00
_cell_measurement_theta_min 2.41
_cell_volume 2088.88(19)
_computing_cell_refinement 'SAINT (Bruker, 2001)'
_computing_data_collection 'SMART (Bruker, 2001)'
_computing_data_reduction SAINT
_computing_molecular_graphics 'PLATON (Spek, 2003)'
_computing_publication_material 'SHELXL97 and PARST (Nardelli, 1995)'
_computing_structure_refinement 'SHELXL97 (Sheldrick, 1997)'
_computing_structure_solution 'SHELXS97 (Sheldrick, 1997)'
_diffrn_ambient_temperature 293(2)
_diffrn_measured_fraction_theta_full 1.000
_diffrn_measured_fraction_theta_max 0.979
_diffrn_measurement_device_type 'Bruker SMART CCD area-detector'
_diffrn_measurement_method \w
_diffrn_radiation_monochromator graphite
_diffrn_radiation_source 'fine-focus sealed tube'
_diffrn_radiation_type MoK\a
_diffrn_radiation_wavelength 0.71073
_diffrn_reflns_av_R_equivalents 0.0297
_diffrn_reflns_av_sigmaI/netI 0.0282
_diffrn_reflns_limit_h_max 20
_diffrn_reflns_limit_h_min -19
_diffrn_reflns_limit_k_max 10
_diffrn_reflns_limit_k_min -10
_diffrn_reflns_limit_l_max 21
_diffrn_reflns_limit_l_min -22
_diffrn_reflns_number 23302
_diffrn_reflns_theta_full 25.00
_diffrn_reflns_theta_max 28.02
_diffrn_reflns_theta_min 2.41
_diffrn_standards_number 0
_exptl_absorpt_coefficient_mu 2.188
_exptl_absorpt_correction_type none
_exptl_crystal_colour colorless
_exptl_crystal_density_diffrn 1.525
_exptl_crystal_density_method 'not measured'
_exptl_crystal_description block
_exptl_crystal_F_000 984
_exptl_crystal_size_max 0.23
_exptl_crystal_size_mid 0.22
_exptl_crystal_size_min 0.20
_refine_diff_density_max 0.887
_refine_diff_density_min -0.528
_refine_ls_extinction_method none
_refine_ls_goodness_of_fit_ref 0.958
_refine_ls_hydrogen_treatment constr
_refine_ls_matrix_type full
_refine_ls_number_parameters 254
_refine_ls_number_reflns 4943
_refine_ls_number_restraints 0
_refine_ls_restrained_S_all 0.958
_refine_ls_R_factor_all 0.0650
_refine_ls_R_factor_gt 0.0429
_refine_ls_shift/su_max 0.001
_refine_ls_shift/su_mean 0.000
_refine_ls_structure_factor_coef Fsqd
_refine_ls_weighting_details 'calc w=1/[\s^2^(Fo^2^)+(0.0658P)^2^+1.1265P] where P=(Fo^2^+2Fc^2^)/3'
_refine_ls_weighting_scheme calc
_refine_ls_wR_factor_gt 0.1126
_refine_ls_wR_factor_ref 0.1263
_reflns_number_gt 3520
_reflns_number_total 4943
_reflns_threshold_expression I>2\s(I)
_cod_data_source_file is2027.cif
_cod_data_source_block I
_cod_original_sg_symbol_Hall -P2ybc
_cod_original_sg_symbol_H-M 'P 21/c'
_cod_database_code 2209220
_cod_database_fobs_code 2209220

loop_
_symmetry_equiv_pos_as_xyz
'x, y, z'
'-x, y+1/2, -z+1/2'
'-x, -y, -z'
'x, -y-1/2, z-1/2'

loop_
_atom_site_type_symbol
_atom_site_label
_atom_site_fract_x
_atom_site_fract_y
_atom_site_fract_z
_atom_site_U_iso_or_equiv
_atom_site_adp_type
_atom_site_calc_flag
_atom_site_refinement_flags
_atom_site_occupancy
C C1 0.84615(18) 0.0988(3) 0.72389(17) 0.0540(6) Uani d . 1
H H1A 0.8841 0.0589 0.7714 0.065 Uiso calc R 1
H H1B 0.8815 0.1158 0.6829 0.065 Uiso calc R 1
C C2 0.77005(18) -0.0203(3) 0.69671(16) 0.0532(6) Uani d . 1
H H2 0.7859 -0.1337 0.7140 0.064 Uiso calc R 1
C C3 0.69206(17) 0.0453(3) 0.73441(14) 0.0482(6) Uani d . 1
H H3 0.6719 -0.0379 0.7689 0.058 Uiso calc R 1
C C4 0.72754(18) 0.1993(4) 0.78071(15) 0.0565(7) Uani d . 1
H H4A 0.6822 0.2839 0.7781 0.068 Uiso calc R 1
H H4B 0.7500 0.1729 0.8357 0.068 Uiso calc R 1
C C5 0.73505(19) -0.0135(4) 0.60686(17) 0.0630(7) Uani d . 1
H H5A 0.7556 0.0857 0.5838 0.076 Uiso calc R 1
H H5B 0.7543 -0.1098 0.5806 0.076 Uiso calc R 1
C C6 0.63544(18) -0.0117(4) 0.59983(15) 0.0556(6) Uani d . 1
H H6 0.6079 0.0417 0.5503 0.067 Uiso calc R 1
C C7 0.5946(2) -0.1826(4) 0.6073(2) 0.0804(10) Uani d . 1
H H7A 0.6369 -0.2550 0.6395 0.096 Uiso calc R 1
H H7B 0.5772 -0.2326 0.5555 0.096 Uiso calc R 1
C C8 0.53218(17) 0.0670(3) 0.68142(14) 0.0454(5) Uani d . 1
H H8 0.5321 0.0806 0.7381 0.055 Uiso calc R 1
C C9 0.46739(16) 0.1899(3) 0.63676(13) 0.0445(5) Uani d . 1
C C10 0.37710(18) 0.1593(4) 0.62249(18) 0.0588(7) Uani d . 1
H H10 0.3561 0.0612 0.6409 0.071 Uiso calc R 1
C C11 0.31761(19) 0.2695(4) 0.58193(18) 0.0620(7) Uani d . 1
H H11 0.2572 0.2460 0.5725 0.074 Uiso calc R 1
C C12 0.34864(19) 0.4148(3) 0.55560(16) 0.0523(6) Uani d . 1
C C13 0.43683(19) 0.4530(3) 0.57120(16) 0.0525(6) Uani d . 1
H H13 0.4568 0.5536 0.5545 0.063 Uiso calc R 1
C C14 0.49621(17) 0.3404(3) 0.61209(15) 0.0508(6) Uani d . 1
H H14 0.5563 0.3664 0.6231 0.061 Uiso calc R 1
C C15 0.92081(16) 0.3577(3) 0.86381(15) 0.0480(6) Uani d . 1
C C16 1.00308(16) 0.2837(3) 0.86655(16) 0.0526(6) Uani d . 1
H H16 1.0275 0.2733 0.8209 0.063 Uiso calc R 1
C C17 1.04820(17) 0.2257(3) 0.93808(17) 0.0556(6) Uani d . 1
H H17 1.1034 0.1765 0.9401 0.067 Uiso calc R 1
C C18 1.01330(17) 0.2390(3) 1.00698(16) 0.0537(6) Uani d . 1
C C19 0.93174(18) 0.3150(4) 1.00231(16) 0.0597(7) Uani d . 1
H H19 0.9075 0.3262 1.0480 0.072 Uiso calc R 1
C C20 0.88525(17) 0.3748(4) 0.93168(17) 0.0568(7) Uani d . 1
H H20 0.8306 0.4260 0.9300 0.068 Uiso calc R 1
C C21 1.0614(2) 0.1723(4) 1.08423(18) 0.0710(8) Uani d . 1
H H21A 1.0934 0.0741 1.0748 0.107 Uiso calc R 1
H H21B 1.0195 0.1458 1.1178 0.107 Uiso calc R 1
H H21C 1.1023 0.2542 1.1095 0.107 Uiso calc R 1
N N1 0.79942(13) 0.2525(2) 0.73956(12) 0.0468(5) Uani d . 1
N N2 0.62166(13) 0.0881(2) 0.66776(11) 0.0442(5) Uani d . 1
O O1 0.91716(16) 0.4435(3) 0.71811(14) 0.0750(6) Uani d . 1
O O2 0.79610(15) 0.5403(2) 0.78499(15) 0.0743(6) Uani d . 1
S S1 0.49934(5) -0.15093(9) 0.65325(5) 0.0620(2) Uani d . 1
S S2 0.85767(5) 0.41492(8) 0.77173(4) 0.05425(18) Uani d . 1
Br Br1 0.26971(3) 0.56048(5) 0.49167(3) 0.08586(17) Uani d . 1

loop_
_atom_site_aniso_label
_atom_site_aniso_U_11
_atom_site_aniso_U_22
_atom_site_aniso_U_33
_atom_site_aniso_U_12
_atom_site_aniso_U_13
_atom_site_aniso_U_23
C1 0.0499(14) 0.0543(15) 0.0555(15) 0.0063(11) 0.0028(12) -0.0053(12)
C2 0.0584(15) 0.0432(13) 0.0560(15) 0.0030(11) 0.0041(12) -0.0024(11)
C3 0.0554(14) 0.0498(14) 0.0392(12) -0.0104(11) 0.0074(11) 0.0020(10)
C4 0.0540(14) 0.0726(17) 0.0439(13) -0.0127(13) 0.0108(11) -0.0154(12)
C5 0.0582(16) 0.0783(19) 0.0540(16) -0.0061(15) 0.0139(13) -0.0188(15)
C6 0.0574(15) 0.0707(17) 0.0393(13) -0.0097(13) 0.0106(11) -0.0129(12)
C7 0.075(2) 0.077(2) 0.094(2) -0.0218(17) 0.0287(18) -0.0460(19)
C8 0.0577(14) 0.0429(12) 0.0377(12) -0.0112(10) 0.0137(10) -0.0042(9)
C9 0.0513(13) 0.0463(13) 0.0378(12) -0.0094(10) 0.0127(10) -0.0067(10)
C10 0.0568(15) 0.0528(15) 0.0696(17) -0.0138(13) 0.0187(13) 0.0026(13)
C11 0.0489(14) 0.0617(17) 0.0770(19) -0.0073(13) 0.0155(13) -0.0028(15)
C12 0.0586(15) 0.0486(14) 0.0508(14) 0.0022(12) 0.0130(12) -0.0080(11)
C13 0.0627(16) 0.0404(13) 0.0561(15) -0.0085(11) 0.0154(12) -0.0038(11)
C14 0.0508(13) 0.0483(14) 0.0535(14) -0.0134(11) 0.0094(11) -0.0078(11)
C15 0.0442(12) 0.0444(13) 0.0545(14) -0.0101(10) 0.0065(11) -0.0092(11)
C16 0.0443(13) 0.0585(15) 0.0570(15) -0.0075(11) 0.0143(11) -0.0078(12)
C17 0.0427(13) 0.0572(15) 0.0660(17) -0.0049(11) 0.0072(12) -0.0067(13)
C18 0.0515(14) 0.0513(14) 0.0556(15) -0.0186(12) 0.0024(11) -0.0074(12)
C19 0.0559(15) 0.0734(18) 0.0512(15) -0.0132(14) 0.0134(12) -0.0185(13)
C20 0.0447(13) 0.0622(16) 0.0637(17) -0.0063(12) 0.0102(12) -0.0196(13)
C21 0.0721(19) 0.073(2) 0.0630(18) -0.0216(16) -0.0011(15) 0.0012(15)
N1 0.0456(10) 0.0468(11) 0.0470(11) -0.0022(9) 0.0058(8) -0.0045(9)
N2 0.0492(11) 0.0475(11) 0.0360(10) -0.0078(9) 0.0077(8) -0.0040(8)
O1 0.0800(15) 0.0745(14) 0.0709(13) -0.0191(11) 0.0147(11) 0.0148(11)
O2 0.0758(14) 0.0482(11) 0.0922(16) 0.0069(10) -0.0034(12) -0.0079(10)
S1 0.0732(5) 0.0428(3) 0.0751(5) -0.0149(3) 0.0269(4) -0.0054(3)
S2 0.0555(4) 0.0452(3) 0.0602(4) -0.0057(3) 0.0050(3) 0.0005(3)
Br1 0.0770(3) 0.0728(2) 0.1034(3) 0.01559(17) 0.0035(2) 0.01238(18)

loop_
_atom_type_symbol
_atom_type_description
_atom_type_scat_dispersion_real
_atom_type_scat_dispersion_imag
_atom_type_scat_source
C C 0.0033 0.0016 'International Tables Vol C Tables 4.2.6.8 and 6.1.1.4'
H H 0.0000 0.0000 'International Tables Vol C Tables 4.2.6.8 and 6.1.1.4'
N N 0.0061 0.0033 'International Tables Vol C Tables 4.2.6.8 and 6.1.1.4'
O O 0.0106 0.0060 'International Tables Vol C Tables 4.2.6.8 and 6.1.1.4'
S S 0.1246 0.1234 'International Tables Vol C Tables 4.2.6.8 and 6.1.1.4'
Br Br -0.2901 2.4595 'International Tables Vol C Tables 4.2.6.8 and 6.1.1.4'

loop_
_geom_angle_atom_site_label_1
_geom_angle_atom_site_label_2
_geom_angle_atom_site_label_3
_geom_angle
_geom_angle_publ_flag
N1 C1 C2 102.5(2) ?
N1 C1 H1A 111.3 ?
C2 C1 H1A 111.3 ?
N1 C1 H1B 111.3 ?
C2 C1 H1B 111.3 ?
H1A C1 H1B 109.2 ?
C1 C2 C5 113.5(2) ?
C1 C2 C3 105.2(2) ?
C5 C2 C3 104.3(2) ?
C1 C2 H2 111.2 ?
C5 C2 H2 111.2 ?
C3 C2 H2 111.2 ?
N2 C3 C4 111.2(2) ?
N2 C3 C2 105.63(19) ?
C4 C3 C2 105.4(2) ?
N2 C3 H3 111.4 ?
C4 C3 H3 111.4 ?
C2 C3 H3 111.4 ?
N1 C4 C3 102.5(2) ?
N1 C4 H4A 111.3 ?
C3 C4 H4A 111.3 ?
N1 C4 H4B 111.3 ?
C3 C4 H4B 111.3 ?
H4A C4 H4B 109.2 ?
C6 C5 C2 104.4(2) ?
C6 C5 H5A 110.9 ?
C2 C5 H5A 110.9 ?
C6 C5 H5B 110.9 ?
C2 C5 H5B 110.9 ?
H5A C5 H5B 108.9 ?
N2 C6 C5 103.1(2) ?
N2 C6 C7 108.1(2) ?
C5 C6 C7 114.1(3) ?
N2 C6 H6 110.4 ?
C5 C6 H6 110.4 ?
C7 C6 H6 110.4 ?
C6 C7 S1 106.6(2) ?
C6 C7 H7A 110.4 ?
S1 C7 H7A 110.4 ?
C6 C7 H7B 110.4 ?
S1 C7 H7B 110.4 ?
H7A C7 H7B 108.6 ?
N2 C8 C9 113.50(19) ?
N2 C8 S1 106.81(16) ?
C9 C8 S1 111.25(17) ?
N2 C8 H8 108.4 ?
C9 C8 H8 108.4 ?
S1 C8 H8 108.4 ?
C14 C9 C10 117.7(3) ?
C14 C9 C8 120.9(2) ?
C10 C9 C8 121.3(2) ?
C11 C10 C9 121.9(3) ?
C11 C10 H10 119.0 ?
C9 C10 H10 119.0 ?
C12 C11 C10 118.9(3) ?
C12 C11 H11 120.6 ?
C10 C11 H11 120.6 ?
C13 C12 C11 121.1(3) ?
C13 C12 Br1 118.9(2) ?
C11 C12 Br1 119.9(2) ?
C12 C13 C14 119.4(2) ?
C12 C13 H13 120.3 ?
C14 C13 H13 120.3 ?
C9 C14 C13 120.9(2) ?
C9 C14 H14 119.5 ?
C13 C14 H14 119.5 ?
C20 C15 C16 120.4(3) ?
C20 C15 S2 119.7(2) ?
C16 C15 S2 119.7(2) ?
C17 C16 C15 119.1(2) ?
C17 C16 H16 120.5 ?
C15 C16 H16 120.5 ?
C16 C17 C18 121.7(3) ?
C16 C17 H17 119.2 ?
C18 C17 H17 119.2 ?
C19 C18 C17 117.8(3) ?
C19 C18 C21 120.7(3) ?
C17 C18 C21 121.6(3) ?
C20 C19 C18 121.9(3) ?
C20 C19 H19 119.1 ?
C18 C19 H19 119.1 ?
C15 C20 C19 119.2(3) ?
C15 C20 H20 120.4 ?
C19 C20 H20 120.4 ?
C18 C21 H21A 109.5 ?
C18 C21 H21B 109.5 ?
H21A C21 H21B 109.5 ?
C18 C21 H21C 109.5 ?
H21A C21 H21C 109.5 ?
H21B C21 H21C 109.5 ?
C4 N1 C1 105.6(2) y
C4 N1 S2 118.9(2) y
C1 N1 S2 118.9(2) y
C8 N2 C6 109.9(2) y
C8 N2 C3 115.8(2) y
C6 N2 C3 107.6(2) y
C7 S1 C8 92.60(10) y
O1 S2 O2 120.30(10) y
O1 S2 N1 106.70(10) y
O2 S2 N1 106.60(10) y
O1 S2 C15 108.00(10) y
O2 S2 C15 108.40(10) y
N1 S2 C15 106.00(10) y

loop_
_geom_bond_atom_site_label_1
_geom_bond_atom_site_label_2
_geom_bond_distance
_geom_bond_publ_flag
C1 N1 1.480(3) y
C1 C2 1.519(4) ?
C1 H1A 0.9700 ?
C1 H1B 0.9700 ?
C2 C5 1.542(4) ?
C2 C3 1.549(4) ?
C2 H2 0.9800 ?
C3 N2 1.469(3) y
C3 C4 1.522(4) ?
C3 H3 0.9800 ?
C4 N1 1.473(3) y
C4 H4A 0.9700 ?
C4 H4B 0.9700 ?
C5 C6 1.510(4) ?
C5 H5A 0.9700 ?
C5 H5B 0.9700 ?
C6 N2 1.463(3) y
C6 C7 1.528(4) ?
C6 H6 0.9800 ?
C7 S1 1.795(3) y
C7 H7A 0.9700 ?
C7 H7B 0.9700 ?
C8 N2 1.441(3) y
C8 C9 1.513(4) ?
C8 S1 1.869(2) y
C8 H8 0.9800 ?
C9 C14 1.384(4) ?
C9 C10 1.384(4) ?
C10 C11 1.372(4) ?
C10 H10 0.9300 ?
C11 C12 1.371(4) ?
C11 H11 0.9300 ?
C12 C13 1.366(4) ?
C12 Br1 1.893(3) y
C13 C14 1.386(4) ?
C13 H13 0.9300 ?
C14 H14 0.9300 ?
C15 C20 1.377(4) ?
C15 C16 1.388(4) ?
C15 S2 1.763(3) y
C16 C17 1.381(4) ?
C16 H16 0.9300 ?
C17 C18 1.385(4) ?
C17 H17 0.9300 ?
C18 C19 1.382(4) ?
C18 C21 1.500(4) ?
C19 C20 1.381(4) ?
C19 H19 0.9300 ?
C20 H20 0.9300 ?
C21 H21A 0.9600 ?
C21 H21B 0.9600 ?
C21 H21C 0.9600 ?
N1 S2 1.627(2) y
O1 S2 1.423(2) y
O2 S2 1.428(2) y

loop_
_geom_hbond_atom_site_label_D
_geom_hbond_atom_site_label_H
_geom_hbond_atom_site_label_A
_geom_hbond_site_symmetry_A
_geom_hbond_distance_DH
_geom_hbond_distance_HA
_geom_hbond_distance_DA
_geom_hbond_angle_DHA
C7 H7B Cg1 3_676 0.97 2.73 3.632(4) 156

loop_
_geom_torsion_atom_site_label_1
_geom_torsion_atom_site_label_2
_geom_torsion_atom_site_label_3
_geom_torsion_atom_site_label_4
_geom_torsion
N1 C1 C2 C5 88.2(3)
N1 C1 C2 C3 -25.2(3)
C1 C2 C3 N2 118.2(2)
C5 C2 C3 N2 -1.5(3)
C1 C2 C3 C4 0.4(3)
C5 C2 C3 C4 -119.3(2)
N2 C3 C4 N1 -89.3(2)
C2 C3 C4 N1 24.7(3)
C1 C2 C5 C6 -135.2(2)
C3 C2 C5 C6 -21.2(3)
C2 C5 C6 N2 36.2(3)
C2 C5 C6 C7 -80.8(3)
N2 C6 C7 S1 33.5(3)
C5 C6 C7 S1 147.6(2)
N2 C8 C9 C14 -23.4(3)
S1 C8 C9 C14 -143.9(2)
N2 C8 C9 C10 159.7(2)
S1 C8 C9 C10 39.2(3)
C14 C9 C10 C11 3.1(4)
C8 C9 C10 C11 -179.9(3)
C9 C10 C11 C12 -0.7(4)
C10 C11 C12 C13 -2.0(4)
C10 C11 C12 Br1 174.5(2)
C11 C12 C13 C14 2.1(4)
Br1 C12 C13 C14 -174.40(19)
C10 C9 C14 C13 -3.0(4)
C8 C9 C14 C13 -180.0(2)
C12 C13 C14 C9 0.4(4)
C20 C15 C16 C17 0.8(4)
S2 C15 C16 C17 -174.1(2)
C15 C16 C17 C18 0.2(4)
C16 C17 C18 C19 -0.9(4)
C16 C17 C18 C21 178.5(3)
C17 C18 C19 C20 0.7(4)
C21 C18 C19 C20 -178.8(3)
C16 C15 C20 C19 -1.0(4)
S2 C15 C20 C19 173.8(2)
C18 C19 C20 C15 0.3(4)
C3 C4 N1 C1 -42.2(3)
C3 C4 N1 S2 -178.86(17)
C2 C1 N1 C4 42.5(2)
C2 C1 N1 S2 179.22(17)
C9 C8 N2 C6 -89.7(2)
S1 C8 N2 C6 33.3(2)
C9 C8 N2 C3 148.2(2)
S1 C8 N2 C3 -88.8(2)
C5 C6 N2 C8 -165.3(2)
C7 C6 N2 C8 -44.2(3)
C5 C6 N2 C3 -38.5(3)
C7 C6 N2 C3 82.7(3)
C4 C3 N2 C8 -98.0(2)
C2 C3 N2 C8 148.1(2)
C4 C3 N2 C6 138.7(2)
C2 C3 N2 C6 24.8(2)
C6 C7 S1 C8 -12.4(2)
N2 C8 S1 C7 -11.2(2)
C9 C8 S1 C7 113.2(2)
C4 N1 S2 O1 -176.0(2)
C1 N1 S2 O1 53.0(2)
C4 N1 S2 O2 -46.3(2)
C1 N1 S2 O2 -177.3(2)
C4 N1 S2 C15 69.1(2)
C1 N1 S2 C15 -61.9(2)
C20 C15 S2 O1 159.0(2)
C16 C15 S2 O1 -26.1(2)
C20 C15 S2 O2 27.2(3)
C16 C15 S2 O2 -157.9(2)
C20 C15 S2 N1 -87.0(2)
C16 C15 S2 N1 87.9(2)
